data_7236278
loop_
_publ_author_name
'Li, Yong'
'Liu, Dong'
'Cheng, Zhongbin'
'Proksch, Peter'
'Lin, Wenhan'

_publ_section_title
;
 Cytotoxic trichothecene-type sesquiterpenes from the sponge-derived
 fungus Stachybotrys chartarum with tyrosine kinase inhibition
;
_journal_issue 12
_journal_name_full 'RSC Advances'
_journal_page_first 7259
_journal_paper_doi 10.1039/C6RA26956G
_journal_volume 7
_journal_year 2017
_chemical_absolute_configuration ad
_chemical_formula_moiety 'C15 H24 O4'
_chemical_formula_sum 'C15 H24 O4'
_chemical_formula_weight 268.34
_space_group_crystal_system orthorhombic
_space_group_IT_number 19
_space_group_name_Hall 'P 2ac 2ab'
_space_group_name_H-M_alt 'P 21 21 21'
_atom_sites_solution_hydrogens geom
_atom_sites_solution_primary direct
_atom_sites_solution_secondary difmap
_audit_creation_date 2013-03-12
_audit_creation_method
;
  Olex2 1.1
  (compiled 2011.02.15 svn.r1672, GUI svn.r3494)
;
_audit_update_record
;
2016-11-11 deposited with the CCDC.
2017-01-09 downloaded from the CCDC.
;
_cell_angle_alpha 90.00
_cell_angle_beta 90.00
_cell_angle_gamma 90.00
_cell_formula_units_Z 4
_cell_length_a 6.96010(16)
_cell_length_b 7.10939(15)
_cell_length_c 27.6935(7)
_cell_measurement_reflns_used 2729
_cell_measurement_temperature 101.5
_cell_measurement_theta_max 71.7478
_cell_measurement_theta_min 4.7865
_cell_volume 1370.33(6)
_computing_cell_refinement
;
CrysAlisPro, Agilent Technologies,
Version 1.171.35.11 (release 16-05-2011 CrysAlis171 .NET)
(compiled May 16 2011,17:55:39)
;
_computing_data_collection
;
CrysAlisPro, Agilent Technologies,
Version 1.171.35.11 (release 16-05-2011 CrysAlis171 .NET)
(compiled May 16 2011,17:55:39)
;
_computing_data_reduction
;
CrysAlisPro, Agilent Technologies,
Version 1.171.35.11 (release 16-05-2011 CrysAlis171 .NET)
(compiled May 16 2011,17:55:39)
;
_computing_molecular_graphics
;
O. V. Dolomanov, L. J. Bourhis, R. J. Gildea, J. A. K. Howard and H. Puschmann,
OLEX2: a complete structure solution, refinement and analysis program.
J. Appl. Cryst. (2009). 42, 339-341.
;
_computing_publication_material
;
O. V. Dolomanov, L. J. Bourhis, R. J. Gildea, J. A. K. Howard and H. Puschmann,
OLEX2: a complete structure solution, refinement and analysis program.
J. Appl. Cryst. (2009). 42, 339-341.
;
_computing_structure_refinement 'SHELXL-97 (Sheldrick, 1997)'
_computing_structure_solution 'A short history of SHELX (Sheldrick, 2007)/Bruker'
_diffrn_ambient_temperature 101.5
_diffrn_detector_area_resol_mean 16.0971
_diffrn_measured_fraction_theta_full 0.982
_diffrn_measured_fraction_theta_max 0.982
_diffrn_measurement_details
;
#__ type_ start__ end____ width___ exp.time_
  1 omega   26.00   52.00   1.0000    1.5000
omega____ theta____ kappa____ phi______ frames
    -        0.0000   37.0000  -90.0000 26

#__ type_ start__ end____ width___ exp.time_
  2 omega -106.00  -48.00   1.0000    2.0000
omega____ theta____ kappa____ phi______ frames
    -      -42.5000  -77.0000   30.0000 58

#__ type_ start__ end____ width___ exp.time_
  3 omega -107.00  -24.00   1.0000    2.0000
omega____ theta____ kappa____ phi______ frames
    -      -42.5000  154.0000  121.0000 83

#__ type_ start__ end____ width___ exp.time_
  4 omega  -40.00   28.00   1.0000    2.0000
omega____ theta____ kappa____ phi______ frames
    -      -42.5000   37.0000  -60.0000 68

#__ type_ start__ end____ width___ exp.time_
  5 omega  -43.00  -18.00   1.0000    2.0000
omega____ theta____ kappa____ phi______ frames
    -      -42.5000  -77.0000   30.0000 25

#__ type_ start__ end____ width___ exp.time_
  6 omega   91.00  177.00   1.0000    4.0000
omega____ theta____ kappa____ phi______ frames
    -      112.0000   45.0000  120.0000 86

#__ type_ start__ end____ width___ exp.time_
  7 omega  145.00  178.00   1.0000    4.0000
omega____ theta____ kappa____ phi______ frames
    -      112.0000  137.0000 -159.0000 33

#__ type_ start__ end____ width___ exp.time_
  8 omega  115.00  174.00   1.0000    4.0000
omega____ theta____ kappa____ phi______ frames
    -      112.0000  111.0000  150.0000 59

#__ type_ start__ end____ width___ exp.time_
  9 omega   89.00  167.00   1.0000    4.0000
omega____ theta____ kappa____ phi______ frames
    -      112.0000  154.0000   98.0000 78

#__ type_ start__ end____ width___ exp.time_
 10 omega   89.00  159.00   1.0000    4.0000
omega____ theta____ kappa____ phi______ frames
    -      112.0000   45.0000 -120.0000 70

#__ type_ start__ end____ width___ exp.time_
 11 omega   56.00   97.00   1.0000    4.0000
omega____ theta____ kappa____ phi______ frames
    -      112.0000  -45.0000  -30.0000 41

#__ type_ start__ end____ width___ exp.time_
 12 omega   95.00  120.00   1.0000    4.0000
omega____ theta____ kappa____ phi______ frames
    -      112.0000   45.0000 -150.0000 25

#__ type_ start__ end____ width___ exp.time_
 13 omega   41.00   98.00   1.0000    4.0000
omega____ theta____ kappa____ phi______ frames
    -      112.0000  -45.0000   30.0000 57
;
_diffrn_measurement_device_type 'Xcalibur, Eos, Gemini'
_diffrn_measurement_method '\w scans'
_diffrn_orient_matrix_UB_11 0.2171422000
_diffrn_orient_matrix_UB_12 0.0013123000
_diffrn_orient_matrix_UB_13 -0.0108951000
_diffrn_orient_matrix_UB_21 -0.0431817000
_diffrn_orient_matrix_UB_22 0.0259581000
_diffrn_orient_matrix_UB_23 -0.0541242000
_diffrn_orient_matrix_UB_31 0.0036822000
_diffrn_orient_matrix_UB_32 0.2151514000
_diffrn_orient_matrix_UB_33 0.0066061000
_diffrn_radiation_monochromator graphite
_diffrn_radiation_type 'Cu K\a'
_diffrn_radiation_wavelength 1.5418
_diffrn_reflns_av_R_equivalents 0.0170
_diffrn_reflns_av_unetI/netI 0.0260
_diffrn_reflns_limit_h_max 8
_diffrn_reflns_limit_h_min -5
_diffrn_reflns_limit_k_max 8
_diffrn_reflns_limit_k_min -6
_diffrn_reflns_limit_l_max 31
_diffrn_reflns_limit_l_min -33
_diffrn_reflns_number 4377
_diffrn_reflns_theta_full 71.89
_diffrn_reflns_theta_max 71.89
_diffrn_reflns_theta_min 6.39
_diffrn_source 'Enhance (Cu) X-ray Source'
_exptl_absorpt_coefficient_mu 0.753
_exptl_absorpt_correction_T_max 1.00000
_exptl_absorpt_correction_T_min 0.70322
_exptl_absorpt_correction_type multi-scan
_exptl_absorpt_process_details
;
CrysAlisPro, Agilent Technologies,
Version 1.171.35.11 (release 16-05-2011 CrysAlis171 .NET)
(compiled May 16 2011,17:55:39)
Empirical absorption correction using spherical harmonics,
 implemented in SCALE3 ABSPACK scaling algorithm.
;
_exptl_crystal_density_diffrn 1.301
_exptl_crystal_density_method 'not measured'
_exptl_crystal_F_000 584
_exptl_crystal_size_max 0.40
_exptl_crystal_size_mid 0.20
_exptl_crystal_size_min 0.15
_refine_diff_density_max 0.299
_refine_diff_density_min -0.289
_refine_diff_density_rms 0.059
_refine_ls_abs_structure_details 'Flack H D (1983), Acta Cryst. A39, 876-881'
_refine_ls_abs_structure_Flack 0.01(16)
_refine_ls_extinction_method none
_refine_ls_goodness_of_fit_ref 1.090
_refine_ls_hydrogen_treatment mixed
_refine_ls_matrix_type full
_refine_ls_number_parameters 178
_refine_ls_number_reflns 2610
_refine_ls_number_restraints 0
_refine_ls_restrained_S_all 1.090
_refine_ls_R_factor_all 0.0386
_refine_ls_R_factor_gt 0.0381
_refine_ls_shift/su_max 0.001
_refine_ls_shift/su_mean 0.000
_refine_ls_structure_factor_coef Fsqd
_refine_ls_weighting_details 'calc w=1/[\s^2^(Fo^2^)+(0.0677P)^2^+0.2080P] where P=(Fo^2^+2Fc^2^)/3'
_refine_ls_weighting_scheme calc
_refine_ls_wR_factor_gt 0.0973
_refine_ls_wR_factor_ref 0.0980
_reflns_number_gt 2568
_reflns_number_total 2610
_reflns_threshold_expression >2sigma(I)
_cod_data_source_file c6ra26956g2.cif
_cod_data_source_block exp_1173
_cod_original_cell_volume 1370.33(5)
_cod_database_code 7236278
_reflns_odcompleteness_completeness 99.73
_reflns_odcompleteness_iscentric 1
_reflns_odcompleteness_theta 66.97

loop_
_space_group_symop_id
_space_group_symop_operation_xyz
1 'x, y, z'
2 '-x+1/2, -y, z+1/2'
3 'x+1/2, -y+1/2, -z'
4 '-x, y+1/2, -z+1/2'

loop_
_atom_site_label
_atom_site_type_symbol
_atom_site_fract_x
_atom_site_fract_y
_atom_site_fract_z
_atom_site_U_iso_or_equiv
_atom_site_adp_type
_atom_site_occupancy
_atom_site_symmetry_multiplicity
_atom_site_calc_flag
_atom_site_refinement_flags
O1 O -0.98311(15) -0.33192(14) -0.17154(3) 0.0111(2) Uani 1 1 d .
O3 O -0.34742(15) -0.18575(17) -0.13847(4) 0.0170(2) Uani 1 1 d .
H3 H -0.2502 -0.2435 -0.1486 0.025 Uiso 1 1 calc R
O2 O -0.80906(16) -0.14465(15) -0.27196(3) 0.0141(2) Uani 1 1 d .
H2 H -0.8264 -0.0286 -0.2682 0.021 Uiso 1 1 calc R
O4 O -0.87250(15) 0.14262(15) -0.20866(4) 0.0141(2) Uani 1 1 d .
H4 H -0.9468 0.2329 -0.2145 0.021 Uiso 1 1 calc R
C6 C -0.7796(2) -0.3259(2) -0.10310(5) 0.0121(3) Uani 1 1 d .
C5 C -0.6989(2) -0.1775(2) -0.13956(5) 0.0110(3) Uani 1 1 d .
C2 C -0.7324(2) -0.2230(2) -0.22854(5) 0.0114(3) Uani 1 1 d .
H2A H -0.7315 -0.3627 -0.2327 0.014 Uiso 1 1 calc R
C12 C -0.9793(2) -0.0092(2) -0.18809(5) 0.0123(3) Uani 1 1 d .
H12A H -1.0886 -0.0414 -0.2094 0.015 Uiso 1 1 calc R
H12B H -1.0314 0.0293 -0.1563 0.015 Uiso 1 1 calc R
C1 C -0.8499(2) -0.1807(2) -0.18185(5) 0.0105(3) Uani 1 1 d .
C13 C -0.6637(2) 0.0164(2) -0.11677(5) 0.0142(3) Uani 1 1 d .
H13A H -0.5787 0.0029 -0.0888 0.021 Uiso 1 1 calc R
H13B H -0.7865 0.0705 -0.1064 0.021 Uiso 1 1 calc R
H13C H -0.6035 0.0996 -0.1406 0.021 Uiso 1 1 calc R
C10 C -1.0402(2) -0.5781(2) -0.11278(5) 0.0144(3) Uani 1 1 d .
H10 H -1.0993 -0.6749 -0.1312 0.017 Uiso 1 1 calc R
C8 C -1.0268(2) -0.3903(2) -0.03737(5) 0.0195(3) Uani 1 1 d .
H8A H -0.9387 -0.4352 -0.0118 0.023 Uiso 1 1 calc R
H8B H -1.1397 -0.3329 -0.0214 0.023 Uiso 1 1 calc R
C11 C -0.8919(2) -0.4568(2) -0.13680(5) 0.0117(3) Uani 1 1 d .
H11 H -0.7988 -0.5395 -0.1543 0.014 Uiso 1 1 calc R
C9 C -1.0927(2) -0.5563(2) -0.06693(6) 0.0160(3) Uani 1 1 d .
C4 C -0.5111(2) -0.2441(2) -0.16482(5) 0.0127(3) Uani 1 1 d .
H4A H -0.5117 -0.3846 -0.1666 0.015 Uiso 1 1 calc R
C7 C -0.9243(2) -0.2399(2) -0.06734(5) 0.0143(3) Uani 1 1 d .
H7A H -0.8559 -0.1528 -0.0454 0.017 Uiso 1 1 calc R
H7B H -1.0210 -0.1662 -0.0855 0.017 Uiso 1 1 calc R
C3 C -0.5278(2) -0.1646(2) -0.21611(5) 0.0136(3) Uani 1 1 d .
H3A H -0.5124 -0.0262 -0.2166 0.016 Uiso 1 1 calc R
H3B H -0.4331 -0.2225 -0.2382 0.016 Uiso 1 1 calc R
C15 C -1.2195(2) -0.6960(2) -0.04139(6) 0.0215(3) Uani 1 1 d .
H15A H -1.2605 -0.7933 -0.0642 0.032 Uiso 1 1 calc R
H15B H -1.3327 -0.6312 -0.0285 0.032 Uiso 1 1 calc R
H15C H -1.1480 -0.7542 -0.0148 0.032 Uiso 1 1 calc R
C14 C -0.6227(2) -0.4323(2) -0.07547(5) 0.0169(3) Uani 1 1 d .
H14A H -0.5478 -0.3433 -0.0561 0.025 Uiso 1 1 calc R
H14B H -0.5377 -0.4960 -0.0985 0.025 Uiso 1 1 calc R
H14C H -0.6823 -0.5258 -0.0542 0.025 Uiso 1 1 calc R

loop_
_atom_site_aniso_label
_atom_site_aniso_U_11
_atom_site_aniso_U_22
_atom_site_aniso_U_33
_atom_site_aniso_U_23
_atom_site_aniso_U_13
_atom_site_aniso_U_12
O1 0.0092(5) 0.0123(5) 0.0118(4) 0.0016(4) -0.0011(4) -0.0020(4)
O3 0.0067(5) 0.0240(6) 0.0201(5) -0.0019(4) -0.0016(4) 0.0014(4)
O2 0.0167(5) 0.0143(5) 0.0112(5) -0.0003(4) -0.0011(4) -0.0008(4)
O4 0.0129(5) 0.0110(5) 0.0185(5) 0.0029(4) 0.0003(4) 0.0005(4)
C6 0.0093(6) 0.0154(7) 0.0116(6) 0.0011(6) 0.0004(5) 0.0010(6)
C5 0.0081(6) 0.0140(7) 0.0110(6) -0.0003(6) -0.0007(5) 0.0005(5)
C2 0.0111(7) 0.0119(7) 0.0113(7) 0.0006(5) 0.0005(5) -0.0013(5)
C12 0.0091(6) 0.0135(7) 0.0143(6) 0.0002(5) -0.0001(5) 0.0011(6)
C1 0.0089(7) 0.0108(6) 0.0118(6) -0.0006(5) 0.0001(5) -0.0012(6)
C13 0.0119(7) 0.0154(7) 0.0154(7) -0.0027(6) -0.0018(5) -0.0018(6)
C10 0.0122(7) 0.0117(7) 0.0191(7) 0.0019(6) 0.0000(6) -0.0003(6)
C8 0.0166(7) 0.0290(8) 0.0128(6) 0.0010(6) 0.0039(6) 0.0016(7)
C11 0.0111(7) 0.0113(7) 0.0125(6) 0.0011(5) 0.0008(5) 0.0028(5)
C9 0.0099(7) 0.0198(7) 0.0181(7) 0.0074(6) -0.0007(6) 0.0029(6)
C4 0.0090(6) 0.0141(7) 0.0151(7) 0.0009(5) 0.0009(5) -0.0002(6)
C7 0.0116(7) 0.0201(7) 0.0112(6) -0.0022(6) -0.0007(5) 0.0010(6)
C3 0.0100(6) 0.0162(7) 0.0145(6) 0.0002(5) 0.0033(5) 0.0001(6)
C15 0.0150(7) 0.0270(8) 0.0227(8) 0.0115(7) 0.0019(6) -0.0001(7)
C14 0.0120(7) 0.0244(8) 0.0144(7) 0.0033(6) -0.0013(6) 0.0023(6)

loop_
_atom_type_symbol
_atom_type_description
_atom_type_scat_dispersion_real
_atom_type_scat_dispersion_imag
_atom_type_scat_source
C C 0.0181 0.0091 'International Tables Vol C Tables 4.2.6.8 and 6.1.1.4'
H H 0.0000 0.0000 'International Tables Vol C Tables 4.2.6.8 and 6.1.1.4'
O O 0.0492 0.0322 'International Tables Vol C Tables 4.2.6.8 and 6.1.1.4'

loop_
_geom_angle_atom_site_label_1
_geom_angle_atom_site_label_2
_geom_angle_atom_site_label_3
_geom_angle
C1 O1 C11 107.69(10)
C4 O3 H3 109.5
C2 O2 H2 109.5
C12 O4 H4 109.5
C11 C6 C5 101.50(11)
C11 C6 C7 107.42(12)
C11 C6 C14 111.55(12)
C7 C6 C5 112.51(12)
C14 C6 C5 113.51(12)
C14 C6 C7 109.95(11)
C6 C5 C1 103.36(11)
C13 C5 C6 113.40(12)
C13 C5 C1 115.14(12)
C13 C5 C4 108.88(12)
C4 C5 C6 112.76(12)
C4 C5 C1 102.83(11)
O2 C2 H2A 107.0
O2 C2 C1 115.25(12)
O2 C2 C3 115.68(12)
C1 C2 H2A 107.0
C3 C2 H2A 107.0
C3 C2 C1 104.50(11)
O4 C12 H12A 109.7
O4 C12 H12B 109.7
O4 C12 C1 109.98(12)
H12A C12 H12B 108.2
C1 C12 H12A 109.7
C1 C12 H12B 109.7
O1 C1 C5 106.94(11)
O1 C1 C2 110.85(11)
O1 C1 C12 103.75(11)
C2 C1 C5 105.64(11)
C12 C1 C5 117.85(11)
C12 C1 C2 111.72(12)
C5 C13 H13A 109.5
C5 C13 H13B 109.5
C5 C13 H13C 109.5
H13A C13 H13B 109.5
H13A C13 H13C 109.5
H13B C13 H13C 109.5
C11 C10 H10 118.5
C9 C10 H10 118.5
C9 C10 C11 123.04(14)
H8A C8 H8B 107.7
C9 C8 H8A 108.9
C9 C8 H8B 108.9
C9 C8 C7 113.21(12)
C7 C8 H8A 108.9
C7 C8 H8B 108.9
O1 C11 C6 104.76(11)
O1 C11 C10 110.10(12)
O1 C11 H11 108.8
C6 C11 H11 108.8
C10 C11 C6 115.46(12)
C10 C11 H11 108.8
C10 C9 C8 121.71(14)
C10 C9 C15 122.21(15)
C15 C9 C8 116.07(14)
O3 C4 C5 110.81(11)
O3 C4 H4A 108.8
O3 C4 C3 115.53(12)
C5 C4 H4A 108.8
C3 C4 C5 103.91(11)
C3 C4 H4A 108.8
C6 C7 H7A 109.2
C6 C7 H7B 109.2
C8 C7 C6 112.13(13)
C8 C7 H7A 109.2
C8 C7 H7B 109.2
H7A C7 H7B 107.9
C2 C3 C4 100.37(12)
C2 C3 H3A 111.7
C2 C3 H3B 111.7
C4 C3 H3A 111.7
C4 C3 H3B 111.7
H3A C3 H3B 109.5
C9 C15 H15A 109.5
C9 C15 H15B 109.5
C9 C15 H15C 109.5
H15A C15 H15B 109.5
H15A C15 H15C 109.5
H15B C15 H15C 109.5
C6 C14 H14A 109.5
C6 C14 H14B 109.5
C6 C14 H14C 109.5
H14A C14 H14B 109.5
H14A C14 H14C 109.5
H14B C14 H14C 109.5

loop_
_geom_bond_atom_site_label_1
_geom_bond_atom_site_label_2
_geom_bond_distance
O1 C1 1.4485(17)
O1 C11 1.4550(17)
O3 H3 0.8400
O3 C4 1.4149(18)
O2 H2 0.8400
O2 C2 1.4287(17)
O4 H4 0.8400
O4 C12 1.4288(19)
C6 C5 1.565(2)
C6 C11 1.532(2)
C6 C7 1.5388(19)
C6 C14 1.533(2)
C5 C1 1.5736(19)
C5 C13 1.536(2)
C5 C4 1.5562(19)
C2 H2A 1.0000
C2 C1 1.5592(18)
C2 C3 1.522(2)
C12 H12A 0.9900
C12 H12B 0.9900
C12 C1 1.5256(19)
C13 H13A 0.9800
C13 H13B 0.9800
C13 H13C 0.9800
C10 H10 0.9500
C10 C11 1.500(2)
C10 C9 1.330(2)
C8 H8A 0.9900
C8 H8B 0.9900
C8 C9 1.508(2)
C8 C7 1.530(2)
C11 H11 1.0000
C9 C15 1.505(2)
C4 H4A 1.0000
C4 C3 1.5331(19)
C7 H7A 0.9900
C7 H7B 0.9900
C3 H3A 0.9900
C3 H3B 0.9900
C15 H15A 0.9800
C15 H15B 0.9800
C15 H15C 0.9800
C14 H14A 0.9800
C14 H14B 0.9800
C14 H14C 0.9800

loop_
_geom_torsion_atom_site_label_1
_geom_torsion_atom_site_label_2
_geom_torsion_atom_site_label_3
_geom_torsion_atom_site_label_4
_geom_torsion
O3 C4 C3 C2 -169.17(12)
O2 C2 C1 O1 94.36(14)
O2 C2 C1 C5 -150.15(11)
O2 C2 C1 C12 -20.82(17)
O2 C2 C3 C4 170.31(12)
O4 C12 C1 O1 -167.47(10)
O4 C12 C1 C5 74.60(15)
O4 C12 C1 C2 -48.00(15)
C6 C5 C1 O1 -6.40(14)
C6 C5 C1 C2 -124.54(12)
C6 C5 C1 C12 109.82(13)
C6 C5 C4 O3 -91.10(14)
C6 C5 C4 C3 144.21(12)
C5 C6 C11 O1 -39.41(13)
C5 C6 C11 C10 -160.68(12)
C5 C6 C7 C8 170.68(12)
C5 C4 C3 C2 -47.57(13)
C1 O1 C11 C6 37.10(13)
C1 O1 C11 C10 161.83(11)
C1 C5 C4 O3 158.26(11)
C1 C5 C4 C3 33.57(14)
C1 C2 C3 C4 42.49(13)
C13 C5 C1 O1 -130.62(12)
C13 C5 C1 C2 111.24(13)
C13 C5 C1 C12 -14.40(18)
C13 C5 C4 O3 35.69(15)
C13 C5 C4 C3 -89.00(13)
C11 O1 C1 C5 -18.65(13)
C11 O1 C1 C2 96.03(13)
C11 O1 C1 C12 -143.91(11)
C11 C6 C5 C1 27.14(13)
C11 C6 C5 C13 152.48(11)
C11 C6 C5 C4 -83.18(14)
C11 C6 C7 C8 59.81(15)
C11 C10 C9 C8 8.6(2)
C11 C10 C9 C15 -170.88(14)
C9 C10 C11 O1 -108.75(16)
C9 C10 C11 C6 9.6(2)
C9 C8 C7 C6 -44.26(17)
C4 C5 C1 O1 111.11(12)
C4 C5 C1 C2 -7.02(14)
C4 C5 C1 C12 -132.66(13)
C7 C6 C5 C1 -87.39(14)
C7 C6 C5 C13 37.96(16)
C7 C6 C5 C4 162.30(12)
C7 C6 C11 O1 78.84(14)
C7 C6 C11 C10 -42.43(16)
C7 C8 C9 C10 9.1(2)
C7 C8 C9 C15 -171.34(13)
C3 C2 C1 O1 -137.55(12)
C3 C2 C1 C5 -22.06(14)
C3 C2 C1 C12 107.27(13)
C14 C6 C5 C1 146.96(12)
C14 C6 C5 C13 -87.70(15)
C14 C6 C5 C4 36.64(17)
C14 C6 C11 O1 -160.61(11)
C14 C6 C11 C10 78.12(15)
C14 C6 C7 C8 -61.75(16)
